data_4328339
loop_
_publ_author_name
'Zhong Fei Tan'
'Chun Y. Liu'
'Ziyun Li'
'Miao Meng'
'Ng Seik Weng'

_publ_section_title
;
 Abnormally Long-Range Diamagnetic Anisotropy Induced by Cyclic d\d-p\p\p
 Conjugation within a Six-Membered Dimolybdenum/Chalcogen Ring
;
_journal_name_full 'Inorganic Chemistry'
_journal_page_first 2212
_journal_page_last 2221
_journal_paper_doi 10.1021/ic2021947
_journal_volume 51
_journal_year 2012
_chemical_formula_moiety '[Mo2(C15H15N2O2)3]2Se2 2CH2Cl2'
_chemical_formula_sum 'C92 H94 Cl4 Mo4 N12 O12 Se2'
_chemical_formula_weight 2243.27
_chemical_name_common '[Mo2(DAniF)3]2(Se)2, 2CH2Cl2'
_chemical_name_systematic
; 
 ? 
;
_space_group_IT_number 4
_symmetry_cell_setting monoclinic
_symmetry_space_group_name_Hall 'P 2yb'
_symmetry_space_group_name_H-M 'P 1 21 1'
_atom_sites_solution_hydrogens geom
_atom_sites_solution_primary direct
_atom_sites_solution_secondary difmap
_audit_creation_method SHELXL-97
_cell_angle_alpha 90.00
_cell_angle_beta 92.5090(10)
_cell_angle_gamma 90.00
_cell_formula_units_Z 2
_cell_length_a 13.2710(7)
_cell_length_b 13.7390(7)
_cell_length_c 25.7200(14)
_cell_measurement_reflns_used 9911
_cell_measurement_temperature 293(2)
_cell_measurement_theta_max 28.261
_cell_measurement_theta_min 2.171
_cell_volume 4685.0(4)
_computing_cell_refinement 'Bruker SMART'
_computing_data_collection 'Bruker SMART'
_computing_data_reduction 'Bruker SAINT'
_computing_molecular_graphics XP
_computing_publication_material XCIF
_computing_structure_refinement 'SHELXL-97 (Sheldrick, 1997)'
_computing_structure_solution 'SHELXS-97 (Sheldrick, 1990)'
_diffrn_ambient_temperature 293(2)
_diffrn_measured_fraction_theta_full 0.999
_diffrn_measured_fraction_theta_max 0.999
_diffrn_measurement_device_type 'CCD area detector'
_diffrn_measurement_method 'phi and omega scans'
_diffrn_radiation_monochromator graphite
_diffrn_radiation_source 'fine-focus sealed tube'
_diffrn_radiation_type MoK\a
_diffrn_radiation_wavelength 0.71073
_diffrn_reflns_av_R_equivalents 0.0336
_diffrn_reflns_av_sigmaI/netI 0.0489
_diffrn_reflns_limit_h_max 17
_diffrn_reflns_limit_h_min -17
_diffrn_reflns_limit_k_max 17
_diffrn_reflns_limit_k_min -17
_diffrn_reflns_limit_l_max 33
_diffrn_reflns_limit_l_min -33
_diffrn_reflns_number 45444
_diffrn_reflns_theta_full 27.50
_diffrn_reflns_theta_max 27.50
_diffrn_reflns_theta_min 0.79
_diffrn_standards_number 'phi and omega scans'
_exptl_absorpt_coefficient_mu 1.480
_exptl_absorpt_correction_T_max 0.8661
_exptl_absorpt_correction_T_min 0.6651
_exptl_absorpt_correction_type multi-scan
_exptl_absorpt_process_details SADABS
_exptl_crystal_colour black
_exptl_crystal_density_diffrn 1.590
_exptl_crystal_description block
_exptl_crystal_F_000 2260
_exptl_crystal_size_max 0.30
_exptl_crystal_size_mid 0.10
_exptl_crystal_size_min 0.10
_refine_diff_density_max 1.671
_refine_diff_density_min -1.141
_refine_diff_density_rms 0.099
_refine_ls_abs_structure_details 'Flack H D (1983), Acta Cryst. A39, 876-881'
_refine_ls_abs_structure_Flack 0.090(9)
_refine_ls_extinction_method none
_refine_ls_goodness_of_fit_ref 1.060
_refine_ls_hydrogen_treatment mixed
_refine_ls_matrix_type full
_refine_ls_number_parameters 979
_refine_ls_number_reflns 19954
_refine_ls_number_restraints 37
_refine_ls_restrained_S_all 1.073
_refine_ls_R_factor_all 0.0503
_refine_ls_R_factor_gt 0.0393
_refine_ls_shift/su_max 0.001
_refine_ls_shift/su_mean 0.000
_refine_ls_structure_factor_coef Fsqd
_refine_ls_weighting_details 'calc w=1/[\s^2^(Fo^2^)+(0.0454P)^2^+8.9642P] where P=(Fo^2^+2Fc^2^)/3'
_refine_ls_weighting_scheme calc
_refine_ls_wR_factor_gt 0.0937
_refine_ls_wR_factor_ref 0.1044
_reflns_number_gt 17217
_reflns_number_total 19954
_reflns_threshold_expression >2sigma(I)
_cod_data_source_file ic2021947_si_001_2.cif
_cod_data_source_block '[Mo2(DAniF)3]2Se2'
_cod_database_code 4328339

loop_
_symmetry_equiv_pos_as_xyz
'x, y, z'
'-x, y+1/2, -z'

loop_
_atom_site_label
_atom_site_type_symbol
_atom_site_fract_x
_atom_site_fract_y
_atom_site_fract_z
_atom_site_U_iso_or_equiv
_atom_site_adp_type
_atom_site_occupancy
_atom_site_symmetry_multiplicity
_atom_site_calc_flag
_atom_site_refinement_flags
_atom_site_disorder_assembly
_atom_site_disorder_group
Mo1 Mo 0.64631(4) 0.50003(4) 0.230290(19) 0.01257(11) Uani 1 1 d . . .
Mo2 Mo 0.72573(3) 0.44329(4) 0.166522(19) 0.01186(11) Uani 1 1 d . . .
Mo3 Mo 0.78027(4) 0.25521(4) 0.336940(19) 0.01354(11) Uani 1 1 d . A .
Mo4 Mo 0.85632(4) 0.19663(4) 0.272347(19) 0.01184(11) Uani 1 1 d . A .
Se1 Se 0.68804(4) 0.40402(5) 0.30908(2) 0.01427(13) Uani 1 1 d . . .
Se2 Se 0.82382(4) 0.29969(4) 0.19531(2) 0.01335(13) Uani 1 1 d . . .
O1 O 0.1416(3) 0.4817(4) 0.29592(19) 0.0282(11) Uani 1 1 d . . .
O2 O 0.5978(3) 0.1869(3) -0.05918(15) 0.0287(10) Uani 1 1 d . . .
O3 O 0.3753(4) 0.9356(4) 0.26075(18) 0.0276(11) Uani 1 1 d . . .
O4 O 0.6444(3) 0.4845(3) -0.10253(15) 0.0304(10) Uani 1 1 d . . .
O5 O 0.7741(3) 0.8317(3) 0.42967(16) 0.0268(10) Uani 1 1 d . . .
O6 O 1.1388(4) 0.5983(4) 0.03190(18) 0.0322(11) Uani 1 1 d . . .
O7 O 0.9285(3) 0.4367(5) 0.57441(16) 0.0453(14) Uani 1 1 d . . .
O8 O 1.3533(3) 0.1989(4) 0.19503(19) 0.0277(11) Uani 1 1 d . . .
O9 O 0.8616(7) 0.1456(7) 0.6073(3) 0.0339(15) Uani 0.50 1 d PDU A 1
O9' O 0.7525(7) 0.1886(8) 0.5994(3) 0.0339(15) Uani 0.50 1 d PD A 2
O10 O 1.1018(4) -0.2489(4) 0.2324(2) 0.0376(13) Uani 1 1 d . . .
O11 O 0.3311(4) 0.1244(5) 0.4551(2) 0.0495(16) Uani 1 1 d . . .
O12 O 0.6916(3) -0.1067(3) 0.06486(16) 0.0242(9) Uani 1 1 d . . .
N5 N 0.5132(3) 0.4186(4) 0.20686(19) 0.0144(11) Uani 1 1 d . . .
C3' C 0.5148(4) 0.3649(5) 0.1639(2) 0.0159(13) Uani 1 1 d . . .
H3'A H 0.4562 0.3343 0.1512 0.019 Uiso 1 1 calc R . .
N6 N 0.5994(4) 0.3549(4) 0.13935(18) 0.0150(11) Uani 1 1 d . . .
N3 N 0.5763(4) 0.6134(4) 0.1823(2) 0.0169(11) Uani 1 1 d D . .
C2' C 0.5919(5) 0.6081(5) 0.1314(2) 0.0180(13) Uani 1 1 d . . .
H2'A H 0.5552 0.6486 0.1087 0.022 Uiso 1 1 calc R . .
N4 N 0.6568(4) 0.5482(4) 0.11287(19) 0.0182(12) Uani 1 1 d . . .
N1 N 0.7605(4) 0.6042(4) 0.24899(18) 0.0146(11) Uani 1 1 d . . .
C1' C 0.8386(4) 0.6087(5) 0.2179(2) 0.0154(13) Uani 1 1 d . . .
H1'A H 0.8884 0.6553 0.2241 0.018 Uiso 1 1 calc R . .
N2 N 0.8455(4) 0.5477(4) 0.1787(2) 0.0169(11) Uani 1 1 d . . .
N7 N 0.9124(4) 0.3290(4) 0.36573(19) 0.0160(11) Uani 1 1 d . . .
C4' C 0.9973(4) 0.3168(4) 0.3399(2) 0.0145(12) Uani 1 1 d . . .
H4'A H 1.0575 0.3440 0.3529 0.017 Uiso 1 1 calc R . .
N8 N 0.9955(3) 0.2662(4) 0.29605(19) 0.0140(10) Uani 1 1 d . . .
N9 N 0.8365(4) 0.1422(4) 0.3887(2) 0.0224(12) Uani 1 1 d . . .
C5' C 0.8926(5) 0.0729(5) 0.3683(2) 0.0202(14) Uani 1 1 d . . .
H5'A H 0.9180 0.0229 0.3895 0.024 Uiso 1 1 calc R . .
N10 N 0.9132(4) 0.0741(4) 0.3178(2) 0.0181(11) Uani 1 1 d . . .
N11 N 0.6526(4) 0.1607(4) 0.3217(2) 0.0177(11) Uani 1 1 d . . .
C6' C 0.6554(5) 0.1006(5) 0.2809(2) 0.0183(13) Uani 1 1 d . . .
H6'A H 0.6022 0.0581 0.2734 0.022 Uiso 1 1 calc R . .
N12 N 0.7338(4) 0.1019(4) 0.25133(18) 0.0140(11) Uani 1 1 d . . .
C1 C 0.4165(2) 0.4378(3) 0.22810(14) 0.0156(12) Uani 1 1 d G . .
C2 C 0.3331(3) 0.4623(3) 0.19616(11) 0.0224(13) Uani 1 1 d G . .
H2 H 0.3394 0.4677 0.1604 0.027 Uiso 1 1 calc R . .
C3 C 0.2404(2) 0.4789(3) 0.21765(14) 0.0223(13) Uani 1 1 d G . .
H3 H 0.1846 0.4953 0.1963 0.027 Uiso 1 1 calc R . .
C4 C 0.2310(2) 0.4709(3) 0.27110(15) 0.0218(13) Uani 1 1 d G . .
C5 C 0.3143(3) 0.4464(4) 0.30304(11) 0.0241(14) Uani 1 1 d G . .
H5 H 0.3080 0.4411 0.3388 0.029 Uiso 1 1 calc R . .
C6 C 0.4071(2) 0.4299(3) 0.28155(13) 0.0210(14) Uani 1 1 d G . .
H6 H 0.4628 0.4134 0.3029 0.025 Uiso 1 1 calc R . .
C7 C 0.0540(5) 0.5074(6) 0.2641(3) 0.0343(18) Uani 1 1 d . . .
H7A H -0.0045 0.5060 0.2847 0.051 Uiso 1 1 calc R . .
H7B H 0.0456 0.4618 0.2359 0.051 Uiso 1 1 calc R . .
H7C H 0.0624 0.5717 0.2502 0.051 Uiso 1 1 calc R . .
C8 C 0.5984(2) 0.3012(3) 0.09088(10) 0.0158(11) Uani 1 1 d G . .
C9 C 0.5113(2) 0.2625(3) 0.06710(12) 0.0227(12) Uani 1 1 d G . .
H9 H 0.4514 0.2625 0.0845 0.027 Uiso 1 1 calc R . .
C10 C 0.5137(2) 0.2237(3) 0.01724(12) 0.0241(12) Uani 1 1 d G . .
H10 H 0.4554 0.1978 0.0013 0.029 Uiso 1 1 calc R . .
C11 C 0.6033(3) 0.2237(3) -0.00882(10) 0.0211(12) Uani 1 1 d G . .
C12 C 0.6904(2) 0.2624(3) 0.01497(13) 0.0192(12) Uani 1 1 d G . .
H12 H 0.7504 0.2624 -0.0025 0.023 Uiso 1 1 calc R . .
C13 C 0.6880(2) 0.3011(3) 0.06482(13) 0.0198(12) Uani 1 1 d G . .
H13 H 0.7463 0.3270 0.0807 0.024 Uiso 1 1 calc R . .
C14 C 0.6716(5) 0.2179(6) -0.0942(2) 0.0277(16) Uani 1 1 d . . .
H14A H 0.6563 0.1908 -0.1280 0.042 Uiso 1 1 calc R . .
H14B H 0.7371 0.1960 -0.0818 0.042 Uiso 1 1 calc R . .
H14C H 0.6713 0.2876 -0.0964 0.042 Uiso 1 1 calc R . .
C15 C 0.5230(3) 0.6954(2) 0.20178(14) 0.0166(13) Uani 1 1 d G . .
C16 C 0.4666(3) 0.6831(2) 0.24556(14) 0.0169(13) Uani 1 1 d G . .
H16 H 0.4622 0.6221 0.2609 0.020 Uiso 1 1 calc R . .
C17 C 0.4167(3) 0.7620(3) 0.26639(12) 0.0252(15) Uani 1 1 d G . .
H17 H 0.3789 0.7538 0.2957 0.030 Uiso 1 1 calc R . .
C18 C 0.4233(3) 0.8533(3) 0.24343(15) 0.0213(14) Uani 1 1 d G . .
C19 C 0.4797(3) 0.8656(2) 0.19964(15) 0.0210(14) Uani 1 1 d G . .
H19 H 0.4841 0.9266 0.1843 0.025 Uiso 1 1 calc R . .
C20 C 0.5296(3) 0.7866(3) 0.17882(12) 0.0193(14) Uani 1 1 d G . .
H20 H 0.5674 0.7949 0.1495 0.023 Uiso 1 1 calc R . .
C21 C 0.3111(5) 0.9241(5) 0.3030(3) 0.0309(17) Uani 1 1 d . . .
H21A H 0.2835 0.9862 0.3120 0.046 Uiso 1 1 calc R . .
H21B H 0.3492 0.8983 0.3325 0.046 Uiso 1 1 calc R . .
H21C H 0.2573 0.8802 0.2933 0.046 Uiso 1 1 calc R . .
C22 C 0.6554(3) 0.5337(3) 0.05691(9) 0.0168(11) Uani 1 1 d G . .
C23 C 0.5676(2) 0.5016(3) 0.03082(12) 0.0195(11) Uani 1 1 d G . .
H23 H 0.5097 0.4909 0.0491 0.023 Uiso 1 1 calc R . .
C24 C 0.5664(2) 0.4856(3) -0.02255(12) 0.0236(12) Uani 1 1 d G . .
H24 H 0.5077 0.4641 -0.0400 0.028 Uiso 1 1 calc R . .
C25 C 0.6530(3) 0.5016(3) -0.04985(9) 0.0250(13) Uani 1 1 d G . .
C26 C 0.7408(2) 0.5336(3) -0.02376(12) 0.0232(13) Uani 1 1 d G . .
H26 H 0.7987 0.5443 -0.0420 0.028 Uiso 1 1 calc R . .
C27 C 0.7419(2) 0.5497(3) 0.02962(12) 0.0175(11) Uani 1 1 d G . .
H27 H 0.8007 0.5712 0.0471 0.021 Uiso 1 1 calc R . .
C28 C 0.7321(4) 0.5016(5) -0.1321(2) 0.0217(12) Uani 1 1 d . . .
H28A H 0.7150 0.4934 -0.1684 0.032 Uiso 1 1 calc R . .
H28B H 0.7841 0.4562 -0.1216 0.032 Uiso 1 1 calc R . .
H28C H 0.7559 0.5668 -0.1259 0.032 Uiso 1 1 calc R . .
C29 C 0.7633(3) 0.6645(3) 0.29504(12) 0.0151(12) Uani 1 1 d G . .
C30 C 0.7080(3) 0.7504(3) 0.29536(12) 0.0219(13) Uani 1 1 d G . .
H30 H 0.6705 0.7696 0.2657 0.026 Uiso 1 1 calc R . .
C31 C 0.7088(3) 0.8076(2) 0.33995(14) 0.0197(12) Uani 1 1 d G . .
H31 H 0.6718 0.8651 0.3402 0.024 Uiso 1 1 calc R . .
C32 C 0.7649(3) 0.7789(3) 0.38422(12) 0.0210(13) Uani 1 1 d G . .
C33 C 0.8202(3) 0.6930(3) 0.38390(11) 0.0216(13) Uani 1 1 d G . .
H33 H 0.8577 0.6738 0.4135 0.026 Uiso 1 1 calc R . .
C34 C 0.8194(3) 0.6358(2) 0.33932(14) 0.0186(12) Uani 1 1 d G . .
H34 H 0.8564 0.5783 0.3391 0.022 Uiso 1 1 calc R . .
C35 C 0.7100(6) 0.9149(5) 0.4341(3) 0.0379(17) Uani 1 1 d . . .
H35A H 0.7263 0.9480 0.4663 0.057 Uiso 1 1 calc R . .
H35B H 0.6408 0.8943 0.4335 0.057 Uiso 1 1 calc R . .
H35C H 0.7199 0.9583 0.4055 0.057 Uiso 1 1 calc R . .
C36 C 0.9224(2) 0.5609(3) 0.14258(13) 0.0158(12) Uani 1 1 d G . .
C37 C 0.9711(3) 0.4792(2) 0.12407(16) 0.0202(13) Uani 1 1 d G . .
H37 H 0.9553 0.4178 0.1365 0.024 Uiso 1 1 calc R . .
C38 C 1.0435(3) 0.4894(2) 0.08698(16) 0.0292(15) Uani 1 1 d G . .
H38 H 1.0761 0.4347 0.0746 0.035 Uiso 1 1 calc R . .
C39 C 1.0671(3) 0.5812(3) 0.06840(13) 0.0245(14) Uani 1 1 d G . .
C40 C 1.0184(3) 0.6629(2) 0.08692(14) 0.0218(13) Uani 1 1 d G . .
H40 H 1.0342 0.7244 0.0745 0.026 Uiso 1 1 calc R . .
C41 C 0.9460(3) 0.6528(2) 0.12401(14) 0.0214(13) Uani 1 1 d G . .
H41 H 0.9134 0.7075 0.1364 0.026 Uiso 1 1 calc R . .
C42 C 1.2003(6) 0.5173(6) 0.0179(3) 0.0405(18) Uiso 1 1 d . . .
H42A H 1.2512 0.5392 -0.0048 0.061 Uiso 1 1 calc R . .
H42B H 1.1590 0.4691 0.0003 0.061 Uiso 1 1 calc R . .
H42C H 1.2319 0.4895 0.0487 0.061 Uiso 1 1 calc R . .
C43 C 0.9209(3) 0.3672(3) 0.41757(9) 0.0142(11) Uani 1 1 d G . .
C44 C 1.0006(2) 0.3395(3) 0.45125(12) 0.0252(13) Uani 1 1 d G . .
H44 H 1.0536 0.3033 0.4389 0.030 Uiso 1 1 calc R . .
C45 C 1.0009(2) 0.3661(3) 0.50340(11) 0.0295(14) Uani 1 1 d G . .
H45 H 1.0542 0.3476 0.5259 0.035 Uiso 1 1 calc R . .
C46 C 0.9216(3) 0.4203(3) 0.52187(10) 0.0257(13) Uani 1 1 d G . .
C47 C 0.8420(2) 0.4480(3) 0.48819(13) 0.0282(15) Uani 1 1 d G . .
H47 H 0.7889 0.4843 0.5006 0.034 Uiso 1 1 calc R . .
C48 C 0.8416(2) 0.4214(3) 0.43604(12) 0.0216(13) Uani 1 1 d G . .
H48 H 0.7883 0.4399 0.4135 0.026 Uiso 1 1 calc R . .
C49 C 0.8456(6) 0.4824(10) 0.5967(3) 0.070(4) Uani 1 1 d . . .
H49A H 0.8518 0.4766 0.6339 0.105 Uiso 1 1 calc R . .
H49B H 0.7842 0.4516 0.5842 0.105 Uiso 1 1 calc R . .
H49C H 0.8442 0.5499 0.5872 0.105 Uiso 1 1 calc R . .
C50 C 1.0897(2) 0.2487(3) 0.27198(13) 0.0181(12) Uani 1 1 d G . .
C51 C 1.1758(3) 0.2222(3) 0.30131(10) 0.0176(12) Uani 1 1 d G . .
H51 H 1.1735 0.2164 0.3373 0.021 Uiso 1 1 calc R . .
C52 C 1.2654(2) 0.2042(3) 0.27690(14) 0.0211(13) Uani 1 1 d G . .
H52 H 1.3230 0.1864 0.2965 0.025 Uiso 1 1 calc R . .
C53 C 1.2688(2) 0.2128(3) 0.22316(14) 0.0211(13) Uani 1 1 d G . .
C54 C 1.1827(3) 0.2393(3) 0.19383(11) 0.0177(12) Uani 1 1 d G . .
H54 H 1.1850 0.2451 0.1579 0.021 Uiso 1 1 calc R . .
C55 C 1.0932(2) 0.2573(3) 0.21824(13) 0.0164(12) Uani 1 1 d G . .
H55 H 1.0356 0.2751 0.1986 0.020 Uiso 1 1 calc R . .
C56 C 1.4424(5) 0.1664(6) 0.2224(3) 0.0354(19) Uani 1 1 d . . .
H56A H 1.4930 0.1515 0.1980 0.053 Uiso 1 1 calc R . .
H56B H 1.4277 0.1091 0.2420 0.053 Uiso 1 1 calc R . .
H56C H 1.4668 0.2166 0.2457 0.053 Uiso 1 1 calc R . .
C57 C 0.8457(5) 0.1453(5) 0.44460(16) 0.0224(18) Uiso 0.600(4) 1 d PGD A 1
C58 C 0.9297(4) 0.1105(5) 0.4730(2) 0.0251(17) Uiso 0.600(4) 1 d PG A 1
H58 H 0.9852 0.0878 0.4559 0.030 Uiso 0.600(4) 1 calc PR A 1
C59 C 0.9305(4) 0.1097(5) 0.5271(2) 0.0271(18) Uiso 0.600(4) 1 d PG A 1
H59 H 0.9867 0.0864 0.5461 0.032 Uiso 0.600(4) 1 calc PR A 1
C60 C 0.8475(5) 0.1437(6) 0.55272(16) 0.0288(19) Uiso 0.600(4) 1 d PGD A 1
C61 C 0.7636(4) 0.1786(6) 0.5243(2) 0.029(2) Uiso 0.600(4) 1 d PG A 1
H61 H 0.7080 0.2013 0.5415 0.035 Uiso 0.600(4) 1 calc PR A 1
C62 C 0.7627(4) 0.1794(6) 0.4702(2) 0.030(2) Uiso 0.600(4) 1 d PG A 1
H62 H 0.7065 0.2026 0.4512 0.036 Uiso 0.600(4) 1 calc PR A 1
C63 C 0.7920(11) 0.1734(13) 0.6321(6) 0.057(4) Uiso 0.600(4) 1 d PD A 1
H63A H 0.8079 0.1642 0.6685 0.085 Uiso 0.600(4) 1 calc PR A 1
H63B H 0.7326 0.1369 0.6221 0.085 Uiso 0.600(4) 1 calc PR A 1
H63C H 0.7802 0.2412 0.6252 0.085 Uiso 0.600(4) 1 calc PR A 1
C57' C 0.8127(7) 0.1407(7) 0.4438(2) 0.030(2) Uiso 0.400(4) 1 d PGD A 2
C58' C 0.8846(6) 0.1122(7) 0.4817(3) 0.029(2) Uiso 0.400(4) 1 d PG A 2
H58B H 0.9442 0.0830 0.4721 0.035 Uiso 0.400(4) 1 calc PR A 2
C59' C 0.8675(7) 0.1273(8) 0.5340(3) 0.0288(19) Uiso 0.400(4) 1 d PG A 2
H59B H 0.9156 0.1082 0.5594 0.035 Uiso 0.400(4) 1 calc PR A 2
C60' C 0.7784(8) 0.1709(8) 0.5485(2) 0.0271(18) Uiso 0.400(4) 1 d PGD A 2
C61' C 0.7065(6) 0.1995(8) 0.5106(3) 0.0251(17) Uiso 0.400(4) 1 d PG A 2
H61B H 0.6470 0.2287 0.5202 0.030 Uiso 0.400(4) 1 calc PR A 2
C62' C 0.7237(7) 0.1844(7) 0.4583(3) 0.0224(18) Uiso 0.400(4) 1 d PG A 2
H62B H 0.6756 0.2035 0.4329 0.027 Uiso 0.400(4) 1 calc PR A 2
C63' C 0.8250(17) 0.1854(18) 0.6418(7) 0.057(4) Uiso 0.400(4) 1 d PD A 2
H63D H 0.7921 0.1963 0.6738 0.085 Uiso 0.400(4) 1 calc PR A 2
H63E H 0.8749 0.2350 0.6374 0.085 Uiso 0.400(4) 1 calc PR A 2
H63F H 0.8571 0.1227 0.6429 0.085 Uiso 0.400(4) 1 calc PR A 2
C64 C 0.9623(4) -0.0067(5) 0.2965(2) 0.0193(13) Uani 1 1 d . A .
C65 C 1.0176(5) 0.0037(5) 0.2533(2) 0.0237(14) Uani 1 1 d . . .
H65 H 1.0237 0.0653 0.2388 0.028 Uiso 1 1 calc R A .
C66 C 1.0651(4) -0.0738(4) 0.2300(2) 0.0186(12) Uani 1 1 d . A .
H66 H 1.1018 -0.0639 0.2004 0.022 Uiso 1 1 calc R . .
C67 C 1.0576(5) -0.1661(4) 0.2510(3) 0.0251(14) Uani 1 1 d . . .
C68 C 1.0004(5) -0.1800(5) 0.2941(2) 0.0266(14) Uani 1 1 d . A .
H68 H 0.9942 -0.2420 0.3081 0.032 Uiso 1 1 calc R . .
C69 C 0.9527(4) -0.1023(5) 0.3163(2) 0.0203(13) Uani 1 1 d . . .
H69 H 0.9134 -0.1129 0.3448 0.024 Uiso 1 1 calc R A .
C70 C 1.1680(6) -0.2374(5) 0.1911(3) 0.0312(16) Uani 1 1 d . . .
H70A H 1.1985 -0.2989 0.1836 0.047 Uiso 1 1 calc R A .
H70B H 1.2196 -0.1912 0.2009 0.047 Uiso 1 1 calc R . .
H70C H 1.1307 -0.2144 0.1607 0.047 Uiso 1 1 calc R . .
C71 C 0.5671(3) 0.1517(3) 0.35495(15) 0.0252(14) Uani 1 1 d G A .
C72 C 0.5278(4) 0.2355(3) 0.37655(19) 0.0398(19) Uani 1 1 d G . .
H72 H 0.5543 0.2961 0.3686 0.048 Uiso 1 1 calc R A .
C73 C 0.4488(3) 0.2288(3) 0.41012(19) 0.0366(18) Uani 1 1 d G A .
H73 H 0.4225 0.2849 0.4246 0.044 Uiso 1 1 calc R . .
C74 C 0.4091(3) 0.1384(3) 0.42208(17) 0.0321(16) Uani 1 1 d G . .
C75 C 0.4484(3) 0.0545(3) 0.40048(18) 0.0362(17) Uani 1 1 d G A .
H75 H 0.4218 -0.0060 0.4085 0.043 Uiso 1 1 calc R . .
C76 C 0.5274(3) 0.0612(3) 0.36691(16) 0.0246(14) Uani 1 1 d G . .
H76 H 0.5537 0.0051 0.3525 0.030 Uiso 1 1 calc R A .
C77 C 0.2896(7) 0.2094(7) 0.4779(4) 0.058(2) Uiso 1 1 d . . .
H77A H 0.2322 0.1915 0.4972 0.087 Uiso 1 1 calc R A .
H77B H 0.2691 0.2545 0.4509 0.087 Uiso 1 1 calc R . .
H77C H 0.3396 0.2392 0.5008 0.087 Uiso 1 1 calc R . .
C78 C 0.7269(3) 0.0462(3) 0.20403(11) 0.0157(12) Uani 1 1 d G A .
C79 C 0.7666(3) -0.0472(3) 0.20142(11) 0.0175(12) Uani 1 1 d G . .
H79 H 0.7993 -0.0746 0.2306 0.021 Uiso 1 1 calc R A .
C80 C 0.7572(3) -0.0996(2) 0.15524(14) 0.0211(12) Uani 1 1 d G A .
H80 H 0.7838 -0.1621 0.1535 0.025 Uiso 1 1 calc R . .
C81 C 0.7083(3) -0.0586(3) 0.11166(11) 0.0209(12) Uani 1 1 d G . .
C82 C 0.6686(3) 0.0348(3) 0.11427(12) 0.0209(13) Uani 1 1 d G A .
H82 H 0.6358 0.0622 0.0851 0.025 Uiso 1 1 calc R . .
C83 C 0.6779(3) 0.0872(2) 0.16046(14) 0.0161(12) Uani 1 1 d G . .
H83 H 0.6514 0.1497 0.1622 0.019 Uiso 1 1 calc R A .
C84 C 0.7414(5) -0.1983(5) 0.0582(2) 0.0342(16) Uani 1 1 d . . .
H84A H 0.7221 -0.2248 0.0247 0.051 Uiso 1 1 calc R A .
H84B H 0.7222 -0.2426 0.0849 0.051 Uiso 1 1 calc R . .
H84C H 0.8131 -0.1888 0.0606 0.051 Uiso 1 1 calc R . .
Cl1 Cl 1.0158(2) 0.5255(3) -0.09543(15) 0.1123(15) Uani 1 1 d DU . .
C85 C 1.0679(6) 0.6406(6) -0.0898(4) 0.075(3) Uani 1 1 d DU . .
H85A H 1.0863 0.6634 -0.1238 0.091 Uiso 1 1 calc R . .
H85B H 1.1286 0.6381 -0.0674 0.091 Uiso 1 1 calc R . .
Cl2 Cl 0.9823(3) 0.7212(2) -0.06393(13) 0.1164(14) Uani 1 1 d DU . .
Cl3 Cl 0.5102(9) 0.5133(7) 0.4290(4) 0.190(4) Uiso 0.600(4) 1 d PD A 1
C86 C 0.5516(13) 0.6066(8) 0.3877(6) 0.069(4) Uiso 0.600(4) 1 d PD A 1
H86A H 0.6246 0.6109 0.3897 0.083 Uiso 0.600(4) 1 calc PR A 1
H86B H 0.5298 0.5935 0.3519 0.083 Uiso 0.600(4) 1 calc PR A 1
Cl4 Cl 0.4989(6) 0.7140(6) 0.4088(3) 0.145(2) Uiso 0.600(4) 1 d PD A 1
Cl5 Cl 0.5059(13) 0.6295(12) 0.3890(6) 0.190(4) Uiso 0.400(4) 1 d PD A 2
C87 C 0.5954(12) 0.5664(14) 0.4258(9) 0.069(4) Uiso 0.400(4) 1 d PD A 2
H87A H 0.6217 0.6078 0.4538 0.083 Uiso 0.400(4) 1 calc PR A 2
H87B H 0.6509 0.5492 0.4043 0.083 Uiso 0.400(4) 1 calc PR A 2
Cl6 Cl 0.5458(9) 0.4622(9) 0.4517(5) 0.145(2) Uiso 0.400(4) 1 d PD A 2

loop_
_atom_site_aniso_label
_atom_site_aniso_U_11
_atom_site_aniso_U_22
_atom_site_aniso_U_33
_atom_site_aniso_U_23
_atom_site_aniso_U_13
_atom_site_aniso_U_12
Mo1 0.0092(2) 0.0152(3) 0.0134(2) -0.0003(2) 0.00129(18) 0.0012(2)
Mo2 0.0093(2) 0.0139(3) 0.0124(2) 0.0003(2) 0.00116(18) 0.0009(2)
Mo3 0.0127(2) 0.0154(3) 0.0127(2) -0.0015(2) 0.00304(19) 0.0000(2)
Mo4 0.0108(2) 0.0130(3) 0.0118(2) -0.0003(2) 0.00140(18) 0.0011(2)
Se1 0.0123(3) 0.0177(3) 0.0130(3) 0.0002(2) 0.0017(2) 0.0014(2)
Se2 0.0111(3) 0.0158(3) 0.0133(3) 0.0009(2) 0.0021(2) 0.0024(2)
O1 0.016(2) 0.031(3) 0.038(3) 0.006(2) 0.0106(18) 0.0076(19)
O2 0.026(2) 0.038(3) 0.022(2) -0.0132(19) 0.0016(16) -0.011(2)
O3 0.039(3) 0.017(2) 0.028(2) 0.0023(18) 0.0126(19) 0.009(2)
O4 0.037(2) 0.037(3) 0.0169(19) -0.0042(18) -0.0012(17) -0.001(2)
O5 0.036(3) 0.024(3) 0.020(2) -0.0072(18) -0.0011(18) -0.003(2)
O6 0.039(3) 0.030(3) 0.029(2) -0.007(2) 0.021(2) -0.013(2)
O7 0.026(2) 0.092(4) 0.017(2) -0.021(2) -0.0076(17) 0.017(3)
O8 0.013(2) 0.028(3) 0.044(3) -0.001(2) 0.0107(18) 0.0027(19)
O9 0.036(3) 0.049(4) 0.017(3) -0.004(3) 0.003(2) 0.007(3)
O9' 0.036(3) 0.049(4) 0.017(3) -0.004(3) 0.003(2) 0.007(3)
O10 0.051(3) 0.023(3) 0.040(3) 0.002(2) 0.024(2) 0.005(2)
O11 0.045(3) 0.059(4) 0.047(3) -0.019(3) 0.035(3) -0.023(3)
O12 0.029(2) 0.017(2) 0.026(2) -0.0060(17) -0.0010(17) 0.0023(18)
N5 0.009(2) 0.017(3) 0.018(2) -0.0029(19) 0.0032(18) -0.0003(19)
C3' 0.014(3) 0.013(3) 0.021(3) 0.002(2) 0.002(2) -0.005(2)
N6 0.013(2) 0.021(3) 0.011(2) -0.0034(19) 0.0035(18) 0.002(2)
N3 0.010(2) 0.022(3) 0.019(2) 0.004(2) 0.0016(19) -0.002(2)
C2' 0.018(3) 0.017(3) 0.019(3) 0.002(2) -0.001(2) -0.002(2)
N4 0.017(3) 0.023(3) 0.014(2) 0.003(2) -0.002(2) -0.002(2)
N1 0.016(3) 0.012(3) 0.016(3) 0.004(2) 0.001(2) -0.003(2)
C1' 0.014(3) 0.009(3) 0.023(3) 0.002(2) 0.000(2) -0.003(2)
N2 0.013(2) 0.020(3) 0.018(2) 0.000(2) 0.002(2) -0.002(2)
N7 0.012(2) 0.021(3) 0.015(2) -0.0001(19) -0.0015(18) -0.002(2)
C4' 0.011(3) 0.013(3) 0.019(3) 0.000(2) 0.001(2) 0.001(2)
N8 0.009(2) 0.015(2) 0.018(2) -0.0021(19) 0.0025(18) -0.0001(19)
N9 0.030(3) 0.019(3) 0.019(3) 0.003(2) 0.008(2) -0.003(2)
C5' 0.029(3) 0.018(3) 0.014(3) 0.002(2) -0.001(2) 0.001(3)
N10 0.020(3) 0.015(3) 0.019(2) 0.007(2) -0.003(2) -0.003(2)
N11 0.018(3) 0.016(3) 0.020(3) -0.004(2) 0.007(2) 0.000(2)
C6' 0.016(3) 0.021(3) 0.018(3) -0.003(3) 0.002(2) 0.000(3)
N12 0.012(2) 0.017(3) 0.013(2) -0.002(2) 0.0020(19) 0.000(2)
C1 0.011(3) 0.011(3) 0.025(3) -0.003(2) 0.002(2) -0.001(2)
C2 0.016(3) 0.022(3) 0.029(3) -0.002(3) 0.002(2) 0.000(3)
C3 0.019(3) 0.013(3) 0.034(3) 0.000(2) -0.005(3) 0.000(2)
C4 0.015(3) 0.012(3) 0.039(3) -0.002(2) 0.009(3) 0.000(2)
C5 0.021(3) 0.032(4) 0.020(3) -0.004(3) 0.008(2) 0.000(3)
C6 0.013(3) 0.024(4) 0.026(3) -0.002(3) 0.002(2) 0.000(3)
C7 0.019(3) 0.032(4) 0.052(4) 0.015(3) 0.011(3) 0.013(3)
C8 0.019(3) 0.009(3) 0.019(3) 0.003(2) -0.003(2) 0.001(2)
C9 0.015(3) 0.030(3) 0.023(3) -0.003(2) -0.001(2) 0.001(2)
C10 0.019(3) 0.026(3) 0.028(3) -0.007(2) 0.000(2) -0.008(2)
C11 0.030(3) 0.019(3) 0.014(2) -0.003(2) 0.002(2) -0.002(2)
C12 0.019(3) 0.022(3) 0.017(3) -0.001(2) 0.006(2) 0.001(2)
C13 0.018(3) 0.021(3) 0.020(3) -0.002(2) -0.001(2) 0.004(2)
C14 0.021(3) 0.042(4) 0.020(3) -0.009(3) -0.002(2) 0.003(3)
C15 0.010(3) 0.024(3) 0.016(3) -0.002(2) 0.000(2) 0.005(2)
C16 0.012(3) 0.024(3) 0.015(3) 0.002(2) 0.004(2) -0.001(2)
C17 0.020(3) 0.032(4) 0.023(3) 0.004(3) 0.003(2) 0.000(3)
C18 0.019(3) 0.027(3) 0.019(3) -0.004(3) 0.006(2) 0.004(3)
C19 0.018(3) 0.016(3) 0.028(3) 0.002(2) -0.001(2) -0.003(2)
C20 0.017(3) 0.026(3) 0.015(3) 0.004(2) 0.004(2) -0.005(2)
C21 0.041(4) 0.027(4) 0.026(3) -0.005(3) 0.014(3) 0.005(3)
C22 0.022(3) 0.013(3) 0.015(2) 0.002(2) 0.003(2) 0.003(2)
C23 0.018(3) 0.020(3) 0.021(3) 0.001(2) 0.004(2) 0.005(2)
C24 0.026(3) 0.023(3) 0.021(3) -0.001(2) -0.007(2) 0.001(2)
C25 0.036(3) 0.027(3) 0.012(2) -0.003(2) -0.002(2) 0.005(3)
C26 0.026(3) 0.019(3) 0.025(3) -0.002(2) 0.007(2) -0.003(2)
C27 0.020(3) 0.009(3) 0.023(3) 0.003(2) 0.000(2) -0.003(2)
C28 0.028(3) 0.024(3) 0.013(2) -0.007(2) 0.008(2) 0.004(3)
C29 0.011(3) 0.020(3) 0.014(3) 0.001(2) -0.001(2) -0.012(2)
C30 0.025(3) 0.017(3) 0.023(3) 0.004(3) -0.004(2) -0.001(2)
C31 0.022(3) 0.017(3) 0.021(3) -0.003(2) 0.004(2) 0.003(2)
C32 0.026(3) 0.017(3) 0.020(3) -0.003(2) 0.002(2) -0.007(2)
C33 0.017(3) 0.035(4) 0.013(3) -0.002(2) -0.003(2) 0.000(3)
C34 0.012(3) 0.021(3) 0.024(3) -0.001(2) 0.007(2) 0.005(2)
C35 0.060(5) 0.025(4) 0.029(3) -0.012(3) 0.005(3) -0.001(3)
C36 0.011(3) 0.017(3) 0.020(3) -0.005(2) 0.001(2) -0.004(2)
C37 0.015(3) 0.021(3) 0.025(3) -0.003(2) 0.013(2) -0.003(2)
C38 0.035(4) 0.022(3) 0.031(3) -0.010(3) 0.011(3) 0.006(3)
C39 0.028(3) 0.029(3) 0.017(3) -0.005(2) 0.006(2) -0.014(3)
C40 0.027(3) 0.016(3) 0.023(3) -0.001(2) 0.010(2) -0.014(2)
C41 0.019(3) 0.028(3) 0.017(3) 0.000(2) 0.006(2) -0.006(3)
C43 0.016(3) 0.012(3) 0.014(2) -0.002(2) 0.003(2) 0.003(2)
C44 0.021(3) 0.033(3) 0.021(3) -0.007(2) -0.004(2) 0.011(3)
C45 0.024(3) 0.040(4) 0.023(3) -0.014(3) -0.009(2) 0.016(3)
C46 0.021(3) 0.039(4) 0.017(3) -0.010(2) -0.004(2) -0.001(3)
C47 0.021(3) 0.042(4) 0.021(3) -0.012(3) -0.006(2) 0.005(3)
C48 0.024(3) 0.025(3) 0.016(3) -0.006(2) -0.005(2) 0.010(3)
C49 0.037(4) 0.151(11) 0.023(4) -0.029(5) -0.001(3) 0.014(6)
C50 0.014(3) 0.019(3) 0.022(3) -0.001(2) 0.009(2) -0.005(2)
C51 0.019(3) 0.018(3) 0.016(3) 0.001(2) 0.000(2) -0.001(2)
C52 0.015(3) 0.018(3) 0.031(3) -0.001(2) 0.002(2) 0.003(2)
C53 0.016(3) 0.017(3) 0.031(3) -0.001(2) 0.010(2) -0.001(2)
C54 0.013(3) 0.014(3) 0.027(3) -0.001(2) 0.011(2) 0.001(2)
C55 0.011(3) 0.017(3) 0.021(3) -0.002(2) 0.004(2) -0.002(2)
C56 0.011(3) 0.032(4) 0.065(5) 0.009(4) 0.016(3) 0.006(3)
C64 0.013(3) 0.022(3) 0.023(3) 0.007(3) -0.004(2) -0.002(2)
C65 0.029(3) 0.012(3) 0.030(3) 0.012(3) -0.006(3) -0.004(3)
C66 0.023(3) 0.014(3) 0.020(3) 0.002(2) 0.008(2) 0.001(2)
C67 0.034(4) 0.012(3) 0.030(3) 0.001(2) -0.001(3) 0.007(3)
C68 0.029(3) 0.019(3) 0.032(3) 0.004(3) 0.011(3) 0.000(3)
C69 0.021(3) 0.015(3) 0.025(3) 0.003(2) 0.006(2) 0.001(2)
C70 0.042(4) 0.017(3) 0.035(4) 0.000(3) 0.004(3) 0.004(3)
C71 0.026(3) 0.029(4) 0.021(3) -0.002(3) 0.010(3) -0.009(3)
C72 0.047(5) 0.030(4) 0.044(4) -0.014(3) 0.021(4) -0.009(4)
C73 0.032(4) 0.031(4) 0.050(4) -0.020(3) 0.029(3) -0.012(3)
C74 0.018(3) 0.041(4) 0.038(4) -0.013(3) 0.018(3) -0.015(3)
C75 0.031(4) 0.040(4) 0.039(4) -0.008(3) 0.017(3) -0.016(3)
C76 0.019(3) 0.024(3) 0.031(3) -0.007(3) 0.010(2) -0.003(3)
C78 0.014(3) 0.017(3) 0.016(3) -0.003(2) 0.006(2) 0.004(2)
C79 0.021(3) 0.013(3) 0.018(3) -0.003(2) 0.001(2) 0.004(2)
C80 0.026(3) 0.011(3) 0.027(3) -0.004(2) 0.000(2) 0.002(2)
C81 0.022(3) 0.025(3) 0.016(3) -0.005(2) 0.004(2) -0.006(3)
C82 0.015(3) 0.029(3) 0.019(3) 0.003(2) 0.000(2) -0.001(2)
C83 0.012(3) 0.018(3) 0.018(3) -0.005(2) 0.001(2) 0.006(2)
C84 0.046(4) 0.031(4) 0.025(3) -0.007(3) 0.007(3) -0.006(3)
Cl1 0.0480(14) 0.148(3) 0.139(3) -0.099(3) -0.0147(16) 0.0208(18)
C85 0.053(5) 0.093(7) 0.081(6) 0.042(5) 0.003(4) -0.007(5)
Cl2 0.201(4) 0.0513(16) 0.091(2) 0.0096(15) -0.064(2) 0.012(2)

loop_
_atom_type_symbol
_atom_type_description
_atom_type_scat_dispersion_real
_atom_type_scat_dispersion_imag
_atom_type_scat_source
C C 0.0033 0.0016 'International Tables Vol C Tables 4.2.6.8 and 6.1.1.4'
H H 0.0000 0.0000 'International Tables Vol C Tables 4.2.6.8 and 6.1.1.4'
N N 0.0061 0.0033 'International Tables Vol C Tables 4.2.6.8 and 6.1.1.4'
O O 0.0106 0.0060 'International Tables Vol C Tables 4.2.6.8 and 6.1.1.4'
Cl Cl 0.1484 0.1585 'International Tables Vol C Tables 4.2.6.8 and 6.1.1.4'
Se Se -0.0929 2.2259 'International Tables Vol C Tables 4.2.6.8 and 6.1.1.4'
Mo Mo -1.6832 0.6857 'International Tables Vol C Tables 4.2.6.8 and 6.1.1.4'

loop_
_geom_angle_atom_site_label_1
_geom_angle_atom_site_label_2
_geom_angle_atom_site_label_3
_geom_angle
N1 Mo1 Mo2 92.79(14)
N1 Mo1 N5 168.9(2)
Mo2 Mo1 N5 91.25(13)
N1 Mo1 N3 85.91(19)
Mo2 Mo1 N3 92.21(15)
N5 Mo1 N3 83.58(19)
N1 Mo1 Se1 92.41(13)
Mo2 Mo1 Se1 109.63(3)
N5 Mo1 Se1 95.98(14)
N3 Mo1 Se1 158.15(15)
Mo1 Mo2 N2 91.76(15)
Mo1 Mo2 N6 92.95(14)
N2 Mo2 N6 168.07(19)
Mo1 Mo2 N4 92.15(15)
N2 Mo2 N4 86.4(2)
N6 Mo2 N4 82.4(2)
Mo1 Mo2 Se2 109.52(3)
N2 Mo2 Se2 96.48(15)
N6 Mo2 Se2 92.27(14)
N4 Mo2 Se2 157.98(15)
N7 Mo3 Mo4 92.29(15)
N7 Mo3 N11 168.0(2)
Mo4 Mo3 N11 91.48(14)
N7 Mo3 N9 82.6(2)
Mo4 Mo3 N9 92.68(16)
N11 Mo3 N9 85.8(2)
N7 Mo3 Se1 95.55(14)
Mo4 Mo3 Se1 109.30(3)
N11 Mo3 Se1 94.00(14)
N9 Mo3 Se1 158.02(16)
N12 Mo4 Mo3 92.64(14)
N12 Mo4 N8 168.9(2)
Mo3 Mo4 N8 92.36(14)
N12 Mo4 N10 84.6(2)
Mo3 Mo4 N10 92.17(16)
N8 Mo4 N10 85.3(2)
N12 Mo4 Se2 92.42(13)
Mo3 Mo4 Se2 109.71(3)
N8 Mo4 Se2 95.21(14)
N10 Mo4 Se2 158.05(16)
Mo1 Se1 Mo3 140.58(3)
Mo4 Se2 Mo2 140.94(3)
C4 O1 C7 117.0(5)
C11 O2 C14 118.1(4)
C18 O3 C21 117.2(5)
C25 O4 C28 117.3(4)
C32 O5 C35 117.2(4)
C39 O6 C42 117.0(5)
C46 O7 C49 117.0(4)
C53 O8 C56 117.6(5)
C63 O9 C60 117.4(11)
C60' O9' C63' 122.0(9)
C67 O10 C70 117.2(6)
C74 O11 C77 116.9(6)
C81 O12 C84 117.7(4)
C3' N5 C1 117.6(4)
C3' N5 Mo1 118.6(4)
C1 N5 Mo1 122.1(3)
N6 C3' N5 120.0(5)
N6 C3' H3'A 120.0
N5 C3' H3'A 120.0
C3' N6 C8 119.3(5)
C3' N6 Mo2 116.8(4)
C8 N6 Mo2 122.8(3)
C2' N3 C15 119.0(5)
C2' N3 Mo1 115.9(4)
C15 N3 Mo1 124.8(3)
N4 C2' N3 121.9(6)
N4 C2' H2'A 119.0
N3 C2' H2'A 119.0
C2' N4 C22 118.1(5)
C2' N4 Mo2 117.1(4)
C22 N4 Mo2 121.7(4)
C1' N1 C29 118.1(5)
C1' N1 Mo1 117.3(4)
C29 N1 Mo1 124.3(3)
N2 C1' N1 120.7(6)
N2 C1' H1'A 119.7
N1 C1' H1'A 119.7
C1' N2 C36 119.7(5)
C1' N2 Mo2 117.4(4)
C36 N2 Mo2 122.4(4)
C4' N7 C43 118.2(4)
C4' N7 Mo3 117.7(4)
C43 N7 Mo3 121.9(3)
N8 C4' N7 120.2(5)
N8 C4' H4'A 119.9
N7 C4' H4'A 119.9
C4' N8 C50 118.1(4)
C4' N8 Mo4 117.3(4)
C50 N8 Mo4 123.8(3)
C5' N9 C57 113.0(5)
C5' N9 C57' 121.3(6)
C57 N9 C57' 17.5(5)
C5' N9 Mo3 117.1(4)
C57 N9 Mo3 127.4(4)
C57' N9 Mo3 121.6(5)
N9 C5' N10 121.0(6)
N9 C5' H5'A 119.5
N10 C5' H5'A 119.5
C5' N10 C64 119.0(5)
C5' N10 Mo4 116.9(5)
C64 N10 Mo4 123.9(4)
C6' N11 C71 117.3(5)
C6' N11 Mo3 117.8(4)
C71 N11 Mo3 124.8(4)
N12 C6' N11 119.7(6)
N12 C6' H6'A 120.1
N11 C6' H6'A 120.1
C6' N12 C78 117.3(5)
C6' N12 Mo4 118.4(4)
C78 N12 Mo4 124.0(4)
C2 C1 C6 120.0
C2 C1 N5 121.3(3)
C6 C1 N5 118.7(3)
C3 C2 C1 120.0
C3 C2 H2 120.0
C1 C2 H2 120.0
C2 C3 C4 120.0
C2 C3 H3 120.0
C4 C3 H3 120.0
O1 C4 C5 115.5(3)
O1 C4 C3 124.5(3)
C5 C4 C3 120.0
C4 C5 C6 120.0
C4 C5 H5 120.0
C6 C5 H5 120.0
C5 C6 C1 120.0
C5 C6 H6 120.0
C1 C6 H6 120.0
O1 C7 H7A 109.5
O1 C7 H7B 109.5
H7A C7 H7B 109.5
O1 C7 H7C 109.5
H7A C7 H7C 109.5
H7B C7 H7C 109.5
C9 C8 C13 120.0
C9 C8 N6 123.4(3)
C13 C8 N6 116.1(3)
C8 C9 C10 120.0
C8 C9 H9 120.0
C10 C9 H9 120.0
C11 C10 C9 120.0
C11 C10 H10 120.0
C9 C10 H10 120.0
O2 C11 C10 116.0(3)
O2 C11 C12 123.9(3)
C10 C11 C12 120.0
C13 C12 C11 120.0
C13 C12 H12 120.0
C11 C12 H12 120.0
C12 C13 C8 120.0
C12 C13 H13 120.0
C8 C13 H13 120.0
O2 C14 H14A 109.5
O2 C14 H14B 109.5
H14A C14 H14B 109.5
O2 C14 H14C 109.5
H14A C14 H14C 109.5
H14B C14 H14C 109.5
C16 C15 C20 120.0
C16 C15 N3 118.6(3)
C20 C15 N3 121.3(3)
C17 C16 C15 120.0
C17 C16 H16 120.0
C15 C16 H16 120.0
C16 C17 C18 120.0
C16 C17 H17 120.0
C18 C17 H17 120.0
O3 C18 C17 124.2(3)
O3 C18 C19 115.8(3)
C17 C18 C19 120.0
C20 C19 C18 120.0
C20 C19 H19 120.0
C18 C19 H19 120.0
C19 C20 C15 120.0
C19 C20 H20 120.0
C15 C20 H20 120.0
O3 C21 H21A 109.5
O3 C21 H21B 109.5
H21A C21 H21B 109.5
O3 C21 H21C 109.5
H21A C21 H21C 109.5
H21B C21 H21C 109.5
C23 C22 C27 120.0
C23 C22 N4 119.8(3)
C27 C22 N4 120.2(3)
C22 C23 C24 120.0
C22 C23 H23 120.0
C24 C23 H23 120.0
C23 C24 C25 120.0
C23 C24 H24 120.0
C25 C24 H24 120.0
O4 C25 C26 124.2(3)
O4 C25 C24 115.8(3)
C26 C25 C24 120.0
C25 C26 C27 120.0
C25 C26 H26 120.0
C27 C26 H26 120.0
C26 C27 C22 120.0
C26 C27 H27 120.0
C22 C27 H27 120.0
O4 C28 H28A 109.5
O4 C28 H28B 109.5
H28A C28 H28B 109.5
O4 C28 H28C 109.5
H28A C28 H28C 109.5
H28B C28 H28C 109.5
C30 C29 C34 120.0
C30 C29 N1 119.8(3)
C34 C29 N1 120.2(3)
C31 C30 C29 120.0
C31 C30 H30 120.0
C29 C30 H30 120.0
C32 C31 C30 120.0
C32 C31 H31 120.0
C30 C31 H31 120.0
O5 C32 C33 115.2(3)
O5 C32 C31 124.8(3)
C33 C32 C31 120.0
C32 C33 C34 120.0
C32 C33 H33 120.0
C34 C33 H33 120.0
C33 C34 C29 120.0
C33 C34 H34 120.0
C29 C34 H34 120.0
O5 C35 H35A 109.5
O5 C35 H35B 109.5
H35A C35 H35B 109.5
O5 C35 H35C 109.5
H35A C35 H35C 109.5
H35B C35 H35C 109.5
C37 C36 C41 120.0
C37 C36 N2 118.6(3)
C41 C36 N2 121.3(3)
C36 C37 C38 120.0
C36 C37 H37 120.0
C38 C37 H37 120.0
C37 C38 C39 120.0
C37 C38 H38 120.0
C39 C38 H38 120.0
O6 C39 C40 116.1(3)
O6 C39 C38 123.9(3)
C40 C39 C38 120.0
C41 C40 C39 120.0
C41 C40 H40 120.0
C39 C40 H40 120.0
C40 C41 C36 120.0
C40 C41 H41 120.0
C36 C41 H41 120.0
O6 C42 H42A 109.5
O6 C42 H42B 109.5
H42A C42 H42B 109.5
O6 C42 H42C 109.5
H42A C42 H42C 109.5
H42B C42 H42C 109.5
C44 C43 C48 120.0
C44 C43 N7 120.5(3)
C48 C43 N7 119.0(3)
C45 C44 C43 120.0
C45 C44 H44 120.0
C43 C44 H44 120.0
C46 C45 C44 120.0
C46 C45 H45 120.0
C44 C45 H45 120.0
O7 C46 C47 125.9(3)
O7 C46 C45 114.0(3)
C47 C46 C45 120.0
C46 C47 C48 120.0
C46 C47 H47 120.0
C48 C47 H47 120.0
C47 C48 C43 120.0
C47 C48 H48 120.0
C43 C48 H48 120.0
O7 C49 H49A 109.5
O7 C49 H49B 109.5
H49A C49 H49B 109.5
O7 C49 H49C 109.5
H49A C49 H49C 109.5
H49B C49 H49C 109.5
C51 C50 C55 120.0
C51 C50 N8 121.3(3)
C55 C50 N8 118.7(3)
C52 C51 C50 120.0
C52 C51 H51 120.0
C50 C51 H51 120.0
C51 C52 C53 120.0
C51 C52 H52 120.0
C53 C52 H52 120.0
O8 C53 C52 125.1(3)
O8 C53 C54 114.9(3)
C52 C53 C54 120.0
C55 C54 C53 120.0
C55 C54 H54 120.0
C53 C54 H54 120.0
C54 C55 C50 120.0
C54 C55 H55 120.0
C50 C55 H55 120.0
O8 C56 H56A 109.5
O8 C56 H56B 109.5
H56A C56 H56B 109.5
O8 C56 H56C 109.5
H56A C56 H56C 109.5
H56B C56 H56C 109.5
C58 C57 C62 120.0
C58 C57 N9 123.1(5)
C62 C57 N9 116.7(5)
C59 C58 C57 120.0
C59 C58 H58 120.0
C57 C58 H58 120.0
C58 C59 C60 120.0
C58 C59 H59 120.0
C60 C59 H59 120.0
C59 C60 C61 120.0
C59 C60 O9 113.9(6)
C61 C60 O9 125.9(6)
C62 C61 C60 120.0
C62 C61 H61 120.0
C60 C61 H61 120.0
C61 C62 C57 120.0
C61 C62 H62 120.0
C57 C62 H62 120.0
C58' C57' C62' 120.0
C58' C57' N9 120.8(6)
C62' C57' N9 118.3(6)
C57' C58' C59' 120.0
C57' C58' H58B 120.0
C59' C58' H58B 120.0
C60' C59' C58' 120.0
C60' C59' H59B 120.0
C58' C59' H59B 120.0
O9' C60' C59' 125.1(7)
O9' C60' C61' 114.9(7)
C59' C60' C61' 120.0
C62' C61' C60' 120.0
C62' C61' H61B 120.0
C60' C61' H61B 120.0
C61' C62' C57' 120.0
C61' C62' H62B 120.0
C57' C62' H62B 120.0
O9' C63' H63D 109.5
O9' C63' H63E 109.5
H63D C63' H63E 109.5
O9' C63' H63F 109.5
H63D C63' H63F 109.5
H63E C63' H63F 109.5
C65 C64 N10 120.6(6)
C65 C64 C69 116.6(6)
N10 C64 C69 122.7(5)
C64 C65 C66 122.8(6)
C64 C65 H65 118.6
C66 C65 H65 118.6
C67 C66 C65 119.6(5)
C67 C66 H66 120.2
C65 C66 H66 120.2
O10 C67 C66 125.7(6)
O10 C67 C68 114.9(6)
C66 C67 C68 119.4(6)
C69 C68 C67 120.2(6)
C69 C68 H68 119.9
C67 C68 H68 119.9
C68 C69 C64 121.3(6)
C68 C69 H69 119.3
C64 C69 H69 119.3
O10 C70 H70A 109.5
O10 C70 H70B 109.5
H70A C70 H70B 109.5
O10 C70 H70C 109.5
H70A C70 H70C 109.5
H70B C70 H70C 109.5
C72 C71 C76 120.0
C72 C71 N11 118.7(4)
C76 C71 N11 121.3(4)
C71 C72 C73 120.0
C71 C72 H72 120.0
C73 C72 H72 120.0
C74 C73 C72 120.0
C74 C73 H73 120.0
C72 C73 H73 120.0
O11 C74 C73 124.2(4)
O11 C74 C75 115.8(4)
C73 C74 C75 120.0
C76 C75 C74 120.0
C76 C75 H75 120.0
C74 C75 H75 120.0
C75 C76 C71 120.0
C75 C76 H76 120.0
C71 C76 H76 120.0
O11 C77 H77A 109.5
O11 C77 H77B 109.5
H77A C77 H77B 109.5
O11 C77 H77C 109.5
H77A C77 H77C 109.5
H77B C77 H77C 109.5
C79 C78 C83 120.0
C79 C78 N12 121.5(3)
C83 C78 N12 118.5(3)
C78 C79 C80 120.0
C78 C79 H79 120.0
C80 C79 H79 120.0
C81 C80 C79 120.0
C81 C80 H80 120.0
C79 C80 H80 120.0
O12 C81 C80 124.1(3)
O12 C81 C82 115.9(3)
C80 C81 C82 120.0
C83 C82 C81 120.0
C83 C82 H82 120.0
C81 C82 H82 120.0
C82 C83 C78 120.0
C82 C83 H83 120.0
C78 C83 H83 120.0
O12 C84 H84A 109.5
O12 C84 H84B 109.5
H84A C84 H84B 109.5
O12 C84 H84C 109.5
H84A C84 H84C 109.5
H84B C84 H84C 109.5
Cl1 C85 Cl2 110.4(4)
Cl1 C85 H85A 109.6
Cl2 C85 H85A 109.6
Cl1 C85 H85B 109.6
Cl2 C85 H85B 109.6
H85A C85 H85B 108.1
Cl4 C86 Cl3 106.8(7)
Cl4 C86 H86A 110.4
Cl3 C86 H86A 110.4
Cl4 C86 H86B 110.4
Cl3 C86 H86B 110.4
H86A C86 H86B 108.6
Cl5 C87 Cl6 111.5(8)
Cl5 C87 H87A 109.3
Cl6 C87 H87A 109.3
Cl5 C87 H87B 109.3
Cl6 C87 H87B 109.3
H87A C87 H87B 108.0

loop_
_geom_bond_atom_site_label_1
_geom_bond_atom_site_label_2
_geom_bond_distance
Mo1 N1 2.125(5)
Mo1 Mo2 2.1353(7)
Mo1 N5 2.154(5)
Mo1 N3 2.171(5)
Mo1 Se1 2.4606(8)
Mo2 N2 2.154(5)
Mo2 N6 2.161(5)
Mo2 N4 2.170(5)
Mo2 Se2 2.4599(8)
Mo3 N7 2.130(5)
Mo3 Mo4 2.1385(7)
Mo3 N11 2.157(5)
Mo3 N9 2.158(6)
Mo3 Se1 2.4729(8)
Mo4 N12 2.133(5)
Mo4 N8 2.144(5)
Mo4 N10 2.167(5)
Mo4 Se2 2.4580(8)
O1 C4 1.379(5)
O1 C7 1.437(8)
O2 C11 1.389(4)
O2 C14 1.425(8)
O3 C18 1.381(6)
O3 C21 1.419(8)
O4 C25 1.375(4)
O4 C28 1.437(7)
O5 C32 1.376(5)
O5 C35 1.433(8)
O6 C39 1.385(5)
O6 C42 1.435(9)
O7 C46 1.369(4)
O7 C49 1.411(10)
O8 C53 1.374(5)
O8 C56 1.422(8)
O9 C63 1.206(13)
O9 C60 1.409(8)
O9' C60' 1.389(8)
O9' C63' 1.42(2)
O10 C67 1.375(8)
O10 C70 1.417(9)
O11 C74 1.379(6)
O11 C77 1.428(11)
O12 C81 1.383(5)
O12 C84 1.436(8)
N5 C3' 1.330(8)
N5 C1 1.442(5)
C3' N6 1.320(8)
C3' H3'A 0.9300
N6 C8 1.448(5)
N3 C2' 1.335(8)
N3 C15 1.432(6)
C2' N4 1.298(9)
C2' H2'A 0.9300
N4 C22 1.452(6)
N1 C1' 1.336(8)
N1 C29 1.444(6)
C1' N2 1.317(8)
C1' H1'A 0.9300
N2 C36 1.422(6)
N7 C4' 1.343(8)
N7 C43 1.433(5)
C4' N8 1.325(8)
C4' H4'A 0.9300
N8 C50 1.440(6)
N9 C5' 1.331(9)
N9 C57 1.437(7)
N9 C57' 1.465(8)
C5' N10 1.339(8)
C5' H5'A 0.9300
N10 C64 1.410(8)
N11 C6' 1.337(8)
N11 C71 1.457(6)
C6' N12 1.315(8)
C6' H6'A 0.9300
N12 C78 1.437(5)
C1 C2 1.3900
C1 C6 1.3900
C2 C3 1.3900
C2 H2 0.9300
C3 C4 1.3900
C3 H3 0.9300
C4 C5 1.3900
C5 C6 1.3900
C5 H5 0.9300
C6 H6 0.9300
C7 H7A 0.9600
C7 H7B 0.9600
C7 H7C 0.9600
C8 C9 1.3900
C8 C13 1.3900
C9 C10 1.3900
C9 H9 0.9300
C10 C11 1.3900
C10 H10 0.9300
C11 C12 1.3900
C12 C13 1.3900
C12 H12 0.9300
C13 H13 0.9300
C14 H14A 0.9600
C14 H14B 0.9600
C14 H14C 0.9600
C15 C16 1.3900
C15 C20 1.3900
C16 C17 1.3900
C16 H16 0.9300
C17 C18 1.3900
C17 H17 0.9300
C18 C19 1.3900
C19 C20 1.3900
C19 H19 0.9300
C20 H20 0.9300
C21 H21A 0.9600
C21 H21B 0.9600
C21 H21C 0.9600
C22 C23 1.3900
C22 C27 1.3900
C23 C24 1.3900
C23 H23 0.9300
C24 C25 1.3900
C24 H24 0.9300
C25 C26 1.3900
C26 C27 1.3900
C26 H26 0.9300
C27 H27 0.9300
C28 H28A 0.9600
C28 H28B 0.9600
C28 H28C 0.9600
C29 C30 1.3900
C29 C34 1.3900
C30 C31 1.3900
C30 H30 0.9300
C31 C32 1.3900
C31 H31 0.9300
C32 C33 1.3900
C33 C34 1.3900
C33 H33 0.9300
C34 H34 0.9300
C35 H35A 0.9600
C35 H35B 0.9600
C35 H35C 0.9600
C36 C37 1.3900
C36 C41 1.3900
C37 C38 1.3900
C37 H37 0.9300
C38 C39 1.3900
C38 H38 0.9300
C39 C40 1.3900
C40 C41 1.3900
C40 H40 0.9300
C41 H41 0.9300
C42 H42A 0.9600
C42 H42B 0.9600
C42 H42C 0.9600
C43 C44 1.3900
C43 C48 1.3900
C44 C45 1.3900
C44 H44 0.9300
C45 C46 1.3900
C45 H45 0.9300
C46 C47 1.3900
C47 C48 1.3900
C47 H47 0.9300
C48 H48 0.9300
C49 H49A 0.9600
C49 H49B 0.9600
C49 H49C 0.9600
C50 C51 1.3900
C50 C55 1.3900
C51 C52 1.3900
C51 H51 0.9300
C52 C53 1.3900
C52 H52 0.9300
C53 C54 1.3900
C54 C55 1.3900
C54 H54 0.9300
C55 H55 0.9300
C56 H56A 0.9600
C56 H56B 0.9600
C56 H56C 0.9600
C57 C58 1.3900
C57 C62 1.3900
C58 C59 1.3900
C58 H58 0.9300
C59 C60 1.3900
C59 H59 0.9300
C60 C61 1.3900
C61 C62 1.3900
C61 H61 0.9300
C62 H62 0.9300
C63 H63A 0.9600
C63 H63B 0.9600
C63 H63C 0.9600
C57' C58' 1.3900
C57' C62' 1.3900
C58' C59' 1.3900
C58' H58B 0.9300
C59' C60' 1.3900
C59' H59B 0.9300
C60' C61' 1.3900
C61' C62' 1.3900
C61' H61B 0.9300
C62' H62B 0.9300
C63' H63D 0.9600
C63' H63E 0.9600
C63' H63F 0.9600
C64 C65 1.367(8)
C64 C69 1.416(8)
C65 C66 1.387(8)
C65 H65 0.9300
C66 C67 1.383(8)
C66 H66 0.9300
C67 C68 1.384(9)
C68 C69 1.377(9)
C68 H68 0.9300
C69 H69 0.9300
C70 H70A 0.9600
C70 H70B 0.9600
C70 H70C 0.9600
C71 C72 1.3900
C71 C76 1.3900
C72 C73 1.3900
C72 H72 0.9300
C73 C74 1.3900
C73 H73 0.9300
C74 C75 1.3900
C75 C76 1.3900
C75 H75 0.9300
C76 H76 0.9300
C77 H77A 0.9600
C77 H77B 0.9600
C77 H77C 0.9600
C78 C79 1.3900
C78 C83 1.3900
C79 C80 1.3900
C79 H79 0.9300
C80 C81 1.3900
C80 H80 0.9300
C81 C82 1.3900
C82 C83 1.3900
C82 H82 0.9300
C83 H83 0.9300
C84 H84A 0.9600
C84 H84B 0.9600
C84 H84C 0.9600
Cl1 C85 1.730(8)
C85 Cl2 1.738(8)
C85 H85A 0.9700
C85 H85B 0.9700
Cl3 C86 1.768(9)
C86 Cl4 1.731(9)
C86 H86A 0.9700
C86 H86B 0.9700
Cl5 C87 1.720(10)
C87 Cl6 1.722(10)
C87 H87A 0.9700
C87 H87B 0.9700
